data_7059611
loop_
_publ_author_name
'Wang, Ya'
'Han, Jian'
'Huang, Junben'
'Yang, Zhihua'
'Huang, Shuzhao'
'Pan, Shilie'

_publ_section_title
;
 From BaAl2(BO3)2O to SnAl2(BO3)2F2: structure transformation based on ion
 regulation
;
_journal_issue 23
_journal_name_full 'New Journal of Chemistry'
_journal_page_first 9852
_journal_page_last 9857
_journal_paper_doi 10.1039/D0NJ01544J
_journal_volume 44
_journal_year 2020
_chemical_formula_sum 'Al2 B2 F2 O6 Sn'
_chemical_formula_weight 328.27
_space_group_IT_number 141
_space_group_name_Hall '-I 4bd 2'
_space_group_name_H-M_alt 'I 41/a m d :2'
_symmetry_cell_setting tetragonal
_symmetry_space_group_name_H-M 'I 41/a m d :2'
_atom_sites_solution_primary direct
_atom_sites_solution_secondary difmap
_audit_creation_method SHELXL-97
_audit_update_record
;
2020-01-14 deposited with the CCDC.	2020-05-15 downloaded from the CCDC.
;
_cell_angle_alpha 90.00
_cell_angle_beta 90.00
_cell_angle_gamma 90.00
_cell_formula_units_Z 8
_cell_length_a 11.828(5)
_cell_length_b 11.828(5)
_cell_length_c 10.242(9)
_cell_measurement_reflns_used 1612
_cell_measurement_temperature 296(2)
_cell_measurement_theta_max 27.23
_cell_measurement_theta_min 2.63
_cell_volume 1432.9(15)
_computing_cell_refinement 'Bruker SMART'
_computing_data_collection 'Bruker SMART'
_computing_data_reduction 'Bruker SAINT'
_computing_molecular_graphics 'Bruker SHELXTL'
_computing_publication_material 'Bruker SHELXTL'
_computing_structure_refinement 'SHELXL-97 (Sheldrick, 1997)'
_computing_structure_solution 'SHELXS-97 (Sheldrick, 1990)'
_diffrn_ambient_temperature 296(2)
_diffrn_measured_fraction_theta_full 0.980
_diffrn_measured_fraction_theta_max 0.980
_diffrn_measurement_device_type 'CCD area detector'
_diffrn_measurement_method 'phi and omega scans'
_diffrn_radiation_monochromator graphite
_diffrn_radiation_source 'fine-focus sealed tube'
_diffrn_radiation_type MoK\a
_diffrn_radiation_wavelength 0.71073
_diffrn_reflns_av_R_equivalents 0.0315
_diffrn_reflns_av_sigmaI/netI 0.0251
_diffrn_reflns_limit_h_max 8
_diffrn_reflns_limit_h_min -15
_diffrn_reflns_limit_k_max 15
_diffrn_reflns_limit_k_min -10
_diffrn_reflns_limit_l_max 12
_diffrn_reflns_limit_l_min -12
_diffrn_reflns_number 2002
_diffrn_reflns_theta_full 27.38
_diffrn_reflns_theta_max 27.38
_diffrn_reflns_theta_min 2.63
_exptl_absorpt_coefficient_mu 3.841
_exptl_absorpt_correction_T_max 0.7455
_exptl_absorpt_correction_T_min 0.6484
_exptl_absorpt_correction_type multi-scan
_exptl_absorpt_process_details SADABS
_exptl_crystal_colour colourless
_exptl_crystal_density_diffrn 3.043
_exptl_crystal_density_method 'not measured'
_exptl_crystal_description block
_exptl_crystal_F_000 1216
_exptl_crystal_size_max 0.19
_exptl_crystal_size_mid 0.16
_exptl_crystal_size_min 0.11
_refine_diff_density_max 0.448
_refine_diff_density_min -0.427
_refine_diff_density_rms 0.110
_refine_ls_extinction_method none
_refine_ls_goodness_of_fit_ref 1.105
_refine_ls_matrix_type full
_refine_ls_number_parameters 36
_refine_ls_number_reflns 449
_refine_ls_number_restraints 1
_refine_ls_restrained_S_all 2.202
_refine_ls_R_factor_all 0.0219
_refine_ls_R_factor_gt 0.0181
_refine_ls_shift/su_max 0.000
_refine_ls_shift/su_mean 0.000
_refine_ls_structure_factor_coef Fsqd
_refine_ls_weighting_details 'calc w=1/[\s^2^(Fo^2^)+(0.0182P)^2^+1.4224P] where P=(Fo^2^+2Fc^2^)/3'
_refine_ls_weighting_scheme calc
_refine_ls_wR_factor_gt 0.0421
_refine_ls_wR_factor_ref 0.0434
_reflns_number_gt 399
_reflns_number_total 449
_reflns_threshold_expression >2sigma(I)
_cod_data_source_file d0nj01544j2.cif
_cod_data_source_block sn
_cod_depositor_comments
;
The following automatic conversions were performed:

data item '_exptl_absorpt_correction_type' value 'Multi-scan' was
changed to 'multi-scan' in accordance with the
/home/data/users/saulius/crontab/automatic-downloads/rss-feeds/RSC/lib/dictionaries/cif_core.dic
dictionary named 'cif_core.dic' version 2.4.2 last updated on
2011-04-26.

data item '_symmetry_cell_setting' value 'Tetragonal' was changed to
'tetragonal' in accordance with the
/home/data/users/saulius/crontab/automatic-downloads/rss-feeds/RSC/lib/dictionaries/cif_core.dic
dictionary named 'cif_core.dic' version 2.4.2 last updated on
2011-04-26.

Automatic conversion script
Id: cif_fix_values 7556 2019-12-06 15:28:31Z antanas 

 Adding full bibliography for 7059611.cif.

 Adding full bibliography for 7059611.cif.
;
_cod_original_cell_volume 1432.8(15)
_cod_original_sg_symbol_H-M I4(1)/amd
_cod_database_code 7059611

loop_
_symmetry_equiv_pos_as_xyz
'x, y, z'
'-x+1/2, -y, z+1/2'
'-y+1/4, x+3/4, z+1/4'
'y+1/4, -x+1/4, z+3/4'
'-x+1/2, y, -z+1/2'
'x, -y, -z'
'y+1/4, x+3/4, -z+1/4'
'-y+1/4, -x+1/4, -z+3/4'
'x+1/2, y+1/2, z+1/2'
'-x+1, -y+1/2, z+1'
'-y+3/4, x+5/4, z+3/4'
'y+3/4, -x+3/4, z+5/4'
'-x+1, y+1/2, -z+1'
'x+1/2, -y+1/2, -z+1/2'
'y+3/4, x+5/4, -z+3/4'
'-y+3/4, -x+3/4, -z+5/4'
'-x, -y, -z'
'x-1/2, y, -z-1/2'
'y-1/4, -x-3/4, -z-1/4'
'-y-1/4, x-1/4, -z-3/4'
'x-1/2, -y, z-1/2'
'-x, y, z'
'-y-1/4, -x-3/4, z-1/4'
'y-1/4, x-1/4, z-3/4'
'-x+1/2, -y+1/2, -z+1/2'
'x, y+1/2, -z'
'y+1/4, -x-1/4, -z+1/4'
'-y+1/4, x+1/4, -z-1/4'
'x, -y+1/2, z'
'-x+1/2, y+1/2, z+1/2'
'-y+1/4, -x-1/4, z+1/4'
'y+1/4, x+1/4, z-1/4'

loop_
_atom_site_label
_atom_site_type_symbol
_atom_site_fract_x
_atom_site_fract_y
_atom_site_fract_z
_atom_site_U_iso_or_equiv
_atom_site_adp_type
_atom_site_occupancy
_atom_site_symmetry_multiplicity
_atom_site_calc_flag
_atom_site_refinement_flags
_atom_site_disorder_assembly
_atom_site_disorder_group
Sn1 Sn 0.0000 0.2500 0.09237(7) 0.0092(3) Uani 1 4 d S . .
Al1 Al 0.12298(18) 0.0000 0.5000 0.0057(5) Uani 1 2 d S . .
B1 B 0.0000 0.0848(7) 0.2750(8) 0.0061(16) Uani 1 2 d S . .
O1 O 0.0000 0.0134(4) 0.3798(5) 0.0066(11) Uani 1 2 d S . .
O2 O 0.0955(3) 0.1278(3) 0.2194(4) 0.0078(8) Uani 1 1 d D . .
F1 F 0.2295(2) -0.0205(2) 0.6250 0.0082(9) Uani 1 2 d SD . .

loop_
_atom_site_aniso_label
_atom_site_aniso_U_11
_atom_site_aniso_U_22
_atom_site_aniso_U_33
_atom_site_aniso_U_23
_atom_site_aniso_U_13
_atom_site_aniso_U_12
Sn1 0.0140(4) 0.0074(4) 0.0062(4) 0.000 0.000 0.000
Al1 0.0047(11) 0.0052(11) 0.0071(11) 0.0010(9) 0.000 0.000
B1 0.007(4) 0.004(4) 0.008(4) -0.004(3) 0.000 0.000
O1 0.006(2) 0.007(3) 0.007(3) 0.002(2) 0.000 0.000
O2 0.0050(18) 0.0094(19) 0.009(2) 0.0037(15) -0.0008(14) -0.0009(15)
F1 0.0079(13) 0.0079(13) 0.009(2) 0.0019(12) -0.0019(12) -0.0023(17)

loop_
_atom_type_symbol
_atom_type_description
_atom_type_scat_dispersion_real
_atom_type_scat_dispersion_imag
_atom_type_scat_source
B B 0.0013 0.0007 'International Tables Vol C Tables 4.2.6.8 and 6.1.1.4'
O O 0.0106 0.0060 'International Tables Vol C Tables 4.2.6.8 and 6.1.1.4'
F F 0.0171 0.0103 'International Tables Vol C Tables 4.2.6.8 and 6.1.1.4'
Al Al 0.0645 0.0514 'International Tables Vol C Tables 4.2.6.8 and 6.1.1.4'
Sn Sn -0.6537 1.4246 'International Tables Vol C Tables 4.2.6.8 and 6.1.1.4'

loop_
_geom_angle_atom_site_label_1
_geom_angle_atom_site_label_2
_geom_angle_atom_site_label_3
_geom_angle
_geom_angle_site_symmetry_1
_geom_angle_site_symmetry_3
_geom_angle_publ_flag
O2 Sn1 O2 109.3(2) 22 29 ?
O2 Sn1 O2 79.99(18) 22 10_454 ?
O2 Sn1 O2 60.28(18) 29 10_454 ?
O2 Sn1 O2 60.28(18) 22 . ?
O2 Sn1 O2 79.99(18) 29 . ?
O2 Sn1 O2 109.3(2) 10_454 . ?
O2 Sn1 B1 30.18(9) 22 . ?
O2 Sn1 B1 93.68(18) 29 . ?
O2 Sn1 B1 93.68(18) 10_454 . ?
O2 Sn1 B1 30.19(9) . . ?
O2 Sn1 B1 93.68(18) 22 10_454 ?
O2 Sn1 B1 30.18(9) 29 10_454 ?
O2 Sn1 B1 30.18(9) 10_454 10_454 ?
O2 Sn1 B1 93.68(18) . 10_454 ?
B1 Sn1 B1 92.5(4) . 10_454 ?
F1 Al1 F1 91.94(19) . 4_554 ?
F1 Al1 O2 89.47(15) . 3_545 ?
F1 Al1 O2 90.93(15) 4_554 3_545 ?
F1 Al1 O2 90.93(15) . 8 ?
F1 Al1 O2 89.47(15) 4_554 8 ?
O2 Al1 O2 179.4(2) 3_545 8 ?
F1 Al1 O1 174.03(18) . . ?
F1 Al1 O1 93.61(14) 4_554 . ?
O2 Al1 O1 88.24(19) 3_545 . ?
O2 Al1 O1 91.3(2) 8 . ?
F1 Al1 O1 93.61(14) . 17_556 ?
F1 Al1 O1 174.03(18) 4_554 17_556 ?
O2 Al1 O1 91.3(2) 3_545 17_556 ?
O2 Al1 O1 88.24(19) 8 17_556 ?
O1 Al1 O1 80.9(2) . 17_556 ?
F1 Al1 Al1 134.03(9) . 17_556 ?
F1 Al1 Al1 134.03(9) 4_554 17_556 ?
O2 Al1 Al1 89.72(12) 3_545 17_556 ?
O2 Al1 Al1 89.72(12) 8 17_556 ?
O1 Al1 Al1 40.47(12) . 17_556 ?
O1 Al1 Al1 40.47(12) 17_556 17_556 ?
O2 B1 O2 111.9(7) 22 . ?
O2 B1 O1 124.0(3) 22 . ?
O2 B1 O1 124.0(3) . . ?
O2 B1 Sn1 56.1(3) 22 . ?
O2 B1 Sn1 56.1(3) . . ?
O1 B1 Sn1 171.9(6) . . ?
B1 O1 Al1 123.9(2) . 17_556 ?
B1 O1 Al1 123.9(2) . . ?
Al1 O1 Al1 99.1(2) 17_556 . ?
B1 O2 Al1 138.1(4) . 4_554 ?
B1 O2 Sn1 93.7(4) . . ?
Al1 O2 Sn1 126.57(18) 4_554 . ?
Al1 F1 Al1 133.2(2) 3_545 . ?

loop_
_geom_bond_atom_site_label_1
_geom_bond_atom_site_label_2
_geom_bond_distance
_geom_bond_site_symmetry_2
_geom_bond_publ_flag
Sn1 O2 2.249(4) 22 ?
Sn1 O2 2.249(4) 29 ?
Sn1 O2 2.249(4) 10_454 ?
Sn1 O2 2.249(4) . ?
Sn1 B1 2.705(9) . ?
Sn1 B1 2.705(9) 10_454 ?
Al1 F1 1.812(2) . ?
Al1 F1 1.812(2) 4_554 ?
Al1 O2 1.854(4) 3_545 ?
Al1 O2 1.854(4) 8 ?
Al1 O1 1.912(4) . ?
Al1 O1 1.912(4) 17_556 ?
Al1 Al1 2.909(4) 17_556 ?
B1 O2 1.363(6) 22 ?
B1 O2 1.363(6) . ?
B1 O1 1.366(9) . ?
O1 Al1 1.912(4) 17_556 ?
O2 Al1 1.854(4) 4_554 ?
F1 Al1 1.812(2) 3_545 ?
